data_7130010
loop_
_publ_author_name
'Yashmin, Sabina'
'Ali, Rashid'
'Mondal, Santa'
'Khan, Abu Taleb'

_publ_section_title
;
 DMSO-assisted environmentally benign synthesis of
 benzo[c]-chromeno[4,3,2-gh]phenanthridines by remote oxidative hetero
 cross-coupling cyclization and aromatization reaction
;
_journal_name_full 'Chemical Communications'
_journal_paper_doi 10.1039/D2CC01067D
_journal_year 2022
_chemical_formula_sum 'C27 H21 N O'
_chemical_formula_weight 375.45
_space_group_crystal_system monoclinic
_space_group_IT_number 14
_space_group_name_Hall '-P 2yn'
_space_group_name_H-M_alt 'P 1 21/n 1'
_atom_sites_solution_hydrogens geom
_audit_creation_method SHELXL-2014/7
_audit_update_record
;
2022-02-18 deposited with the CCDC.	2022-04-25 downloaded from the CCDC.
;
_cell_angle_alpha 90
_cell_angle_beta 109.915(9)
_cell_angle_gamma 90
_cell_formula_units_Z 4
_cell_length_a 8.9415(9)
_cell_length_b 20.8156(11)
_cell_length_c 11.0217(8)
_cell_measurement_reflns_used 957
_cell_measurement_temperature 296(2)
_cell_measurement_theta_max 25.6050
_cell_measurement_theta_min 2.6110
_cell_volume 1928.7(3)
_computing_structure_refinement 'SHELXL-2014/7 (Sheldrick, 2014)'
_diffrn_ambient_temperature 296(2)
_diffrn_measured_fraction_theta_full 0.999
_diffrn_measured_fraction_theta_max 0.999
_diffrn_measurement_device_type 'SuperNova, Single source at offset/far, Eos'
_diffrn_measurement_method '\w scans'
_diffrn_radiation_type MoK\a
_diffrn_radiation_wavelength 0.71073
_diffrn_reflns_av_R_equivalents 0.0312
_diffrn_reflns_av_unetI/netI 0.0763
_diffrn_reflns_Laue_measured_fraction_full 0.999
_diffrn_reflns_Laue_measured_fraction_max 0.999
_diffrn_reflns_limit_h_max 9
_diffrn_reflns_limit_h_min -10
_diffrn_reflns_limit_k_max 24
_diffrn_reflns_limit_k_min -15
_diffrn_reflns_limit_l_max 12
_diffrn_reflns_limit_l_min -13
_diffrn_reflns_number 6743
_diffrn_reflns_point_group_measured_fraction_full 0.999
_diffrn_reflns_point_group_measured_fraction_max 0.999
_diffrn_reflns_theta_full 25.049
_diffrn_reflns_theta_max 25.049
_diffrn_reflns_theta_min 2.547
_exptl_absorpt_coefficient_mu 0.078
_exptl_absorpt_correction_type multi-scan
_exptl_absorpt_process_details multi-scan
_exptl_crystal_colour Yellow
_exptl_crystal_density_diffrn 1.293
_exptl_crystal_description Plate
_exptl_crystal_F_000 792
_exptl_crystal_size_max 0.6
_exptl_crystal_size_mid 0.4
_exptl_crystal_size_min 0.2
_exptl_transmission_factor_max 0.985
_exptl_transmission_factor_min 0.963
_refine_diff_density_max 0.414
_refine_diff_density_min -0.200
_refine_diff_density_rms 0.040
_refine_ls_extinction_method none
_refine_ls_goodness_of_fit_ref 1.021
_refine_ls_hydrogen_treatment constr
_refine_ls_matrix_type full
_refine_ls_number_parameters 265
_refine_ls_number_reflns 3414
_refine_ls_number_restraints 0
_refine_ls_restrained_S_all 1.021
_refine_ls_R_factor_all 0.1397
_refine_ls_R_factor_gt 0.0646
_refine_ls_shift/su_max 0.000
_refine_ls_shift/su_mean 0.000
_refine_ls_structure_factor_coef Fsqd
_refine_ls_weighting_details 'w=1/[\s^2^(Fo^2^)+(0.0601P)^2^+0.0386P] where P=(Fo^2^+2Fc^2^)/3'
_refine_ls_weighting_scheme calc
_refine_ls_wR_factor_gt 0.1320
_refine_ls_wR_factor_ref 0.1737
_reflns_Friedel_coverage 0.000
_reflns_number_gt 1709
_reflns_number_total 3414
_reflns_threshold_expression 'I > 2\s(I)'
_cod_data_source_file d2cc01067d2.cif
_cod_data_source_block ra5
_cod_original_sg_symbol_H-M 'P 21/n'
_cod_database_code 7130010
_shelx_shelxl_version_number 2014/7
_shelx_space_group_comment
;
The symmetry employed for this shelxl refinement is uniquely defined
by the following loop, which should always be used as a source of
symmetry information in preference to the above space-group names.
They are only intended as comments.
;

loop_
_space_group_symop_operation_xyz
'x, y, z'
'-x+1/2, y+1/2, -z+1/2'
'-x, -y, -z'
'x-1/2, -y-1/2, z-1/2'

loop_
_atom_site_label
_atom_site_type_symbol
_atom_site_fract_x
_atom_site_fract_y
_atom_site_fract_z
_atom_site_U_iso_or_equiv
_atom_site_adp_type
_atom_site_occupancy
_atom_site_site_symmetry_order
_atom_site_calc_flag
_atom_site_refinement_flags_posn
_atom_site_refinement_flags_adp
_atom_site_refinement_flags_occupancy
_atom_site_disorder_assembly
_atom_site_disorder_group
O1 O 0.4614(3) 0.38245(9) 0.45388(16) 0.0507(6) Uani 1 1 d . . . . .
N1 N 0.6167(3) 0.53386(11) 0.28325(19) 0.0397(6) Uani 1 1 d . . . . .
C23 C 0.6634(4) 0.46070(12) 0.4593(2) 0.0368(7) Uani 1 1 d . . . . .
C1 C 0.5652(3) 0.48489(13) 0.3329(2) 0.0358(7) Uani 1 1 d . . . . .
C2 C 0.4169(3) 0.45361(13) 0.2717(2) 0.0362(7) Uani 1 1 d . . . . .
C3 C 0.3196(4) 0.47409(13) 0.1485(2) 0.0410(8) Uani 1 1 d . . . . .
C17 C 0.3678(3) 0.40176(13) 0.3315(2) 0.0394(7) Uani 1 1 d . . . . .
C4 C 0.3766(4) 0.52757(14) 0.0930(2) 0.0405(8) Uani 1 1 d . . . . .
C18 C 0.6070(4) 0.41064(13) 0.5146(2) 0.0402(8) Uani 1 1 d . . . . .
C16 C 0.2273(4) 0.36821(14) 0.2739(3) 0.0424(8) Uani 1 1 d . . . . .
C13 C 0.5222(4) 0.55527(13) 0.1634(2) 0.0395(7) Uani 1 1 d . . . . .
C22 C 0.8138(4) 0.48500(14) 0.5286(2) 0.0450(8) Uani 1 1 d . . . . .
H22 H 0.8558 0.5182 0.4937 0.054 Uiso 1 1 calc R U . . .
C19 C 0.6916(4) 0.38610(14) 0.6350(2) 0.0479(8) Uani 1 1 d . . . . .
H19 H 0.6497 0.3533 0.6710 0.057 Uiso 1 1 calc R U . . .
C11 C 0.7260(4) 0.63935(14) 0.1803(3) 0.0497(9) Uani 1 1 d . . . . .
H11 H 0.7867 0.6239 0.2613 0.060 Uiso 1 1 calc R U . . .
C12 C 0.5811(4) 0.60952(14) 0.1116(3) 0.0435(8) Uani 1 1 d . . . . .
C15 C 0.1348(4) 0.39056(15) 0.1516(3) 0.0515(9) Uani 1 1 d . . . . .
H15 H 0.0390 0.3698 0.1092 0.062 Uiso 1 1 calc R U . . .
C14 C 0.1770(4) 0.44121(14) 0.0907(3) 0.0485(9) Uani 1 1 d . . . . .
H14 H 0.1095 0.4539 0.0096 0.058 Uiso 1 1 calc R U . . .
C20 C 0.8392(4) 0.41134(15) 0.7002(3) 0.0527(9) Uani 1 1 d . . . . .
H20 H 0.8983 0.3950 0.7808 0.063 Uiso 1 1 calc R U . . .
C7 C 0.4909(4) 0.63317(15) -0.0118(3) 0.0507(9) Uani 1 1 d . . . . .
C21 C 0.9012(4) 0.46052(15) 0.6482(2) 0.0519(9) Uani 1 1 d . . . . .
H21 H 1.0013 0.4771 0.6935 0.062 Uiso 1 1 calc R U . . .
C24 C 0.1776(4) 0.31041(15) 0.3381(3) 0.0519(9) Uani 1 1 d . . . . .
C5 C 0.2901(4) 0.55233(15) -0.0316(3) 0.0515(9) Uani 1 1 d . . . . .
H5 H 0.1937 0.5336 -0.0798 0.062 Uiso 1 1 calc R U . . .
C6 C 0.3458(4) 0.60246(16) -0.0805(3) 0.0565(10) Uani 1 1 d . . . . .
H6 H 0.2868 0.6174 -0.1624 0.068 Uiso 1 1 calc R U . . .
C8 C 0.5492(5) 0.68637(17) -0.0608(3) 0.0656(11) Uani 1 1 d . . . . .
H8 H 0.4902 0.7025 -0.1417 0.079 Uiso 1 1 calc R U . . .
C10 C 0.7790(5) 0.69116(15) 0.1291(3) 0.0628(10) Uani 1 1 d . . . . .
H10 H 0.8750 0.7106 0.1757 0.075 Uiso 1 1 calc R U . . .
C25 C 0.3056(4) 0.25783(15) 0.3690(3) 0.0655(10) Uani 1 1 d . . . . .
H25A H 0.3271 0.2467 0.2920 0.098 Uiso 1 1 calc R U . . .
H25B H 0.2685 0.2205 0.4014 0.098 Uiso 1 1 calc R U . . .
H25C H 0.4013 0.2733 0.4329 0.098 Uiso 1 1 calc R U . . .
C9 C 0.6895(5) 0.71471(17) 0.0073(3) 0.0707(11) Uani 1 1 d . . . . .
H9 H 0.7259 0.7497 -0.0270 0.085 Uiso 1 1 calc R U . . .
C26 C 0.0234(4) 0.27979(16) 0.2490(3) 0.0704(11) Uani 1 1 d . . . . .
H26A H -0.0614 0.3106 0.2301 0.106 Uiso 1 1 calc R U . . .
H26B H -0.0024 0.2431 0.2909 0.106 Uiso 1 1 calc R U . . .
H26C H 0.0374 0.2665 0.1701 0.106 Uiso 1 1 calc R U . . .
C27 C 0.1487(5) 0.33190(17) 0.4620(3) 0.0919(15) Uani 1 1 d . . . . .
H27A H 0.2414 0.3537 0.5176 0.138 Uiso 1 1 calc R U . . .
H27B H 0.1276 0.2949 0.5057 0.138 Uiso 1 1 calc R U . . .
H27C H 0.0591 0.3605 0.4400 0.138 Uiso 1 1 calc R U . . .

loop_
_atom_site_aniso_label
_atom_site_aniso_U_11
_atom_site_aniso_U_22
_atom_site_aniso_U_33
_atom_site_aniso_U_23
_atom_site_aniso_U_13
_atom_site_aniso_U_12
O1 0.0557(16) 0.0486(13) 0.0422(11) 0.0025(9) 0.0095(10) -0.0145(12)
N1 0.0442(17) 0.0382(14) 0.0387(13) 0.0017(11) 0.0165(12) 0.0028(13)
C23 0.042(2) 0.0351(16) 0.0343(15) -0.0021(12) 0.0149(14) 0.0019(16)
C1 0.0376(19) 0.0349(15) 0.0366(15) -0.0030(13) 0.0148(13) 0.0009(16)
C2 0.0364(19) 0.0376(15) 0.0365(15) -0.0035(13) 0.0150(13) 0.0032(16)
C3 0.039(2) 0.0429(17) 0.0404(16) -0.0063(14) 0.0125(14) 0.0065(17)
C17 0.038(2) 0.0415(17) 0.0376(16) -0.0043(13) 0.0113(14) 0.0030(17)
C4 0.040(2) 0.0432(17) 0.0379(15) 0.0014(14) 0.0132(14) 0.0124(17)
C18 0.043(2) 0.0366(16) 0.0402(16) -0.0071(13) 0.0128(14) -0.0025(17)
C16 0.036(2) 0.0426(17) 0.0494(18) -0.0110(14) 0.0158(15) -0.0028(17)
C13 0.045(2) 0.0411(17) 0.0370(16) 0.0008(13) 0.0192(14) 0.0114(17)
C22 0.044(2) 0.0462(17) 0.0441(16) 0.0009(14) 0.0138(15) -0.0010(17)
C19 0.057(2) 0.0437(18) 0.0410(17) 0.0059(13) 0.0141(16) -0.0018(18)
C11 0.062(3) 0.0452(18) 0.0504(17) 0.0053(15) 0.0307(17) 0.006(2)
C12 0.050(2) 0.0420(17) 0.0451(17) 0.0044(14) 0.0250(16) 0.0132(18)
C15 0.040(2) 0.0496(19) 0.0593(19) -0.0119(16) 0.0100(16) -0.0025(18)
C14 0.044(2) 0.0521(19) 0.0431(17) -0.0065(15) 0.0075(15) 0.0044(19)
C20 0.058(3) 0.0527(19) 0.0396(16) 0.0057(15) 0.0072(16) 0.011(2)
C7 0.063(3) 0.0488(19) 0.0498(18) 0.0088(16) 0.0306(17) 0.020(2)
C21 0.044(2) 0.063(2) 0.0426(17) -0.0011(15) 0.0069(16) -0.0033(19)
C24 0.053(2) 0.0478(18) 0.0589(19) -0.0117(15) 0.0243(16) -0.0108(19)
C5 0.047(2) 0.058(2) 0.0478(18) 0.0042(15) 0.0133(16) 0.011(2)
C6 0.058(3) 0.061(2) 0.0480(18) 0.0146(17) 0.0160(18) 0.024(2)
C8 0.082(3) 0.060(2) 0.066(2) 0.0224(18) 0.040(2) 0.026(2)
C10 0.076(3) 0.056(2) 0.068(2) 0.0002(18) 0.039(2) 0.002(2)
C25 0.069(3) 0.052(2) 0.068(2) 0.0006(16) 0.0129(19) -0.003(2)
C9 0.095(3) 0.055(2) 0.083(3) 0.019(2) 0.057(2) 0.011(2)
C26 0.055(3) 0.055(2) 0.097(2) -0.0041(19) 0.021(2) -0.012(2)
C27 0.135(4) 0.077(3) 0.095(3) -0.027(2) 0.078(3) -0.043(3)

loop_
_atom_type_symbol
_atom_type_description
_atom_type_scat_dispersion_real
_atom_type_scat_dispersion_imag
_atom_type_scat_source
C C 0.0033 0.0016 'International Tables Vol C Tables 4.2.6.8 and 6.1.1.4'
H H 0.0000 0.0000 'International Tables Vol C Tables 4.2.6.8 and 6.1.1.4'
N N 0.0061 0.0033 'International Tables Vol C Tables 4.2.6.8 and 6.1.1.4'
O O 0.0106 0.0060 'International Tables Vol C Tables 4.2.6.8 and 6.1.1.4'

loop_
_geom_angle_atom_site_label_1
_geom_angle_atom_site_label_2
_geom_angle_atom_site_label_3
_geom_angle
_geom_angle_site_symmetry_1
_geom_angle_site_symmetry_3
_geom_angle_publ_flag
C18 O1 C17 120.6(2) . . ?
C1 N1 C13 117.6(3) . . ?
C18 C23 C22 117.3(2) . . ?
C18 C23 C1 119.2(3) . . ?
C22 C23 C1 123.5(3) . . ?
N1 C1 C2 124.1(2) . . ?
N1 C1 C23 118.9(3) . . ?
C2 C1 C23 117.0(2) . . ?
C3 C2 C17 119.6(3) . . ?
C3 C2 C1 119.2(3) . . ?
C17 C2 C1 121.1(2) . . ?
C14 C3 C2 117.4(3) . . ?
C14 C3 C4 125.8(3) . . ?
C2 C3 C4 116.8(3) . . ?
O1 C17 C16 116.9(3) . . ?
O1 C17 C2 119.8(3) . . ?
C16 C17 C2 123.3(2) . . ?
C13 C4 C5 119.0(3) . . ?
C13 C4 C3 118.7(2) . . ?
C5 C4 C3 122.2(3) . . ?
O1 C18 C19 115.3(3) . . ?
O1 C18 C23 122.2(2) . . ?
C19 C18 C23 122.5(3) . . ?
C17 C16 C15 114.8(3) . . ?
C17 C16 C24 122.8(3) . . ?
C15 C16 C24 122.4(3) . . ?
N1 C13 C4 123.5(3) . . ?
N1 C13 C12 116.4(3) . . ?
C4 C13 C12 120.1(2) . . ?
C21 C22 C23 121.0(3) . . ?
C20 C19 C18 118.4(3) . . ?
C10 C11 C12 120.6(3) . . ?
C11 C12 C7 119.0(3) . . ?
C11 C12 C13 121.8(3) . . ?
C7 C12 C13 119.2(3) . . ?
C14 C15 C16 123.8(3) . . ?
C15 C14 C3 121.0(3) . . ?
C19 C20 C21 121.2(3) . . ?
C8 C7 C12 118.6(3) . . ?
C8 C7 C6 122.9(3) . . ?
C12 C7 C6 118.5(3) . . ?
C20 C21 C22 119.6(3) . . ?
C26 C24 C25 106.6(2) . . ?
C26 C24 C16 111.6(3) . . ?
C25 C24 C16 110.5(3) . . ?
C26 C24 C27 107.6(3) . . ?
C25 C24 C27 110.3(3) . . ?
C16 C24 C27 110.1(2) . . ?
C6 C5 C4 120.9(3) . . ?
C5 C6 C7 122.2(3) . . ?
C9 C8 C7 121.5(3) . . ?
C11 C10 C9 120.4(4) . . ?
C8 C9 C10 119.9(3) . . ?

loop_
_geom_bond_atom_site_label_1
_geom_bond_atom_site_label_2
_geom_bond_distance
_geom_bond_site_symmetry_2
_geom_bond_publ_flag
O1 C18 1.376(3) . ?
O1 C17 1.383(3) . ?
N1 C1 1.312(3) . ?
N1 C13 1.377(3) . ?
C23 C18 1.386(4) . ?
C23 C22 1.395(4) . ?
C23 C1 1.460(3) . ?
C1 C2 1.424(4) . ?
C2 C3 1.406(3) . ?
C2 C17 1.411(4) . ?
C3 C14 1.396(4) . ?
C3 C4 1.444(4) . ?
C17 C16 1.388(4) . ?
C4 C13 1.393(4) . ?
C4 C5 1.423(3) . ?
C18 C19 1.382(4) . ?
C16 C15 1.399(4) . ?
C16 C24 1.536(4) . ?
C13 C12 1.444(4) . ?
C22 C21 1.381(3) . ?
C19 C20 1.374(4) . ?
C11 C10 1.374(4) . ?
C11 C12 1.403(4) . ?
C12 C7 1.412(4) . ?
C15 C14 1.370(4) . ?
C20 C21 1.378(4) . ?
C7 C8 1.407(4) . ?
C7 C6 1.413(4) . ?
C24 C26 1.533(4) . ?
C24 C25 1.536(4) . ?
C24 C27 1.541(4) . ?
C5 C6 1.346(4) . ?
C8 C9 1.358(5) . ?
C10 C9 1.396(4) . ?
